data_4070686
loop_
_publ_author_name
'Li, Shihui'
'Miao, Wei'
'Tang, Tao'
'Dong, Weimin'
'Zhang, Xuequan'
'Cui, Dongmei'

_publ_section_title
;
 New Rare Earth Metal Bis(alkyl)s Bearing an Iminophosphonamido Ligand.
 Synthesis and Catalysis toward Highly 3,4-Selective Polymerization of
 Isoprene
;
_journal_issue 4
_journal_name_full Organometallics
_journal_page_first 718
_journal_paper_doi 10.1021/om700945r
_journal_volume 27
_journal_year 2008
_chemical_formula_sum 'C38 H55 N3 O P Sc Si2'
_chemical_formula_weight 701.96
_chemical_name_systematic
; 
 ? 
;
_space_group_IT_number 88
_symmetry_cell_setting tetragonal
_symmetry_space_group_name_Hall '-I 4ad'
_symmetry_space_group_name_H-M 'I 41/a :2'
_atom_sites_solution_hydrogens geom
_atom_sites_solution_primary direct
_atom_sites_solution_secondary difmap
_audit_creation_method SHELXL-97
_cell_angle_alpha 90.00
_cell_angle_beta 90.00
_cell_angle_gamma 90.00
_cell_formula_units_Z 16
_cell_length_a 20.6088(4)
_cell_length_b 20.6088(4)
_cell_length_c 38.8061(15)
_cell_measurement_temperature 187(2)
_cell_volume 16481.8(8)
_computing_cell_refinement 'Bruker SMART'
_computing_data_collection 'Bruker SMART'
_computing_data_reduction 'Bruker SAINT'
_computing_molecular_graphics 'Bruker SHELXTL'
_computing_publication_material 'Bruker SHELXTL'
_computing_structure_refinement 'SHELXL-97 (Sheldrick, 1997)'
_computing_structure_solution 'SHELXS-97 (Sheldrick, 1990)'
_diffrn_ambient_temperature 187(2)
_diffrn_measured_fraction_theta_full 0.998
_diffrn_measured_fraction_theta_max 0.998
_diffrn_measurement_device_type 'CCD area detector'
_diffrn_measurement_method 'phi and omega scans'
_diffrn_radiation_monochromator graphite
_diffrn_radiation_source 'fine-focus sealed tube'
_diffrn_radiation_type MoK\a
_diffrn_radiation_wavelength 0.71073
_diffrn_reflns_av_R_equivalents 0.0599
_diffrn_reflns_av_sigmaI/netI 0.0462
_diffrn_reflns_limit_h_max 19
_diffrn_reflns_limit_h_min -25
_diffrn_reflns_limit_k_max 25
_diffrn_reflns_limit_k_min -25
_diffrn_reflns_limit_l_max 41
_diffrn_reflns_limit_l_min -47
_diffrn_reflns_number 46255
_diffrn_reflns_theta_full 26.05
_diffrn_reflns_theta_max 26.05
_diffrn_reflns_theta_min 1.75
_exptl_absorpt_coefficient_mu 0.306
_exptl_absorpt_correction_T_max 0.968
_exptl_absorpt_correction_T_min 0.891
_exptl_absorpt_correction_type multi-scan
_exptl_crystal_colour colorless
_exptl_crystal_density_diffrn 1.132
_exptl_crystal_density_method 'not measured'
_exptl_crystal_description block
_exptl_crystal_F_000 6016
_exptl_crystal_size_max 0.396
_exptl_crystal_size_mid 0.314
_exptl_crystal_size_min 0.107
_refine_diff_density_max 0.348
_refine_diff_density_min -0.290
_refine_diff_density_rms 0.050
_refine_ls_extinction_method none
_refine_ls_goodness_of_fit_ref 0.942
_refine_ls_hydrogen_treatment constr
_refine_ls_matrix_type full
_refine_ls_number_parameters 424
_refine_ls_number_reflns 8130
_refine_ls_number_restraints 0
_refine_ls_restrained_S_all 0.942
_refine_ls_R_factor_all 0.0697
_refine_ls_R_factor_gt 0.0458
_refine_ls_shift/su_max 0.002
_refine_ls_shift/su_mean 0.000
_refine_ls_structure_factor_coef Fsqd
_refine_ls_weighting_details 'calc w=1/[\s^2^(Fo^2^)+(0.0747P)^2^+0.0000P] where P=(Fo^2^+2Fc^2^)/3'
_refine_ls_weighting_scheme calc
_refine_ls_wR_factor_gt 0.1140
_refine_ls_wR_factor_ref 0.1267
_reflns_number_gt 5690
_reflns_number_total 8130
_reflns_threshold_expression >2sigma(I)
_cod_data_source_file om700945r-file002.cif
_cod_data_source_block 3d
_cod_depositor_comments
;
The following automatic conversions were performed:

'_symmetry_cell_setting' value 'Tetragonal' changed to 'tetragonal'
according to /home/saulius/struct/CIF-dictionaries/cif_core.dic
dictionary named 'cif_core.dic' version 2.4.1 from
2010-06-29.

'_exptl_absorpt_correction_type' value 'Multi-scan'
changed to 'multi-scan' according to
/home/saulius/struct/CIF-dictionaries/cif_core.dic dictionary named
'cif_core.dic' version 2.4.1 from 2010-06-29.

Automatic conversion script
Id: cif_fix_values 1715 2011-07-08 13:25:40Z adriana 
;
_cod_original_sg_symbol_H-M I4(1)/a
_cod_database_code 4070686

loop_
_symmetry_equiv_pos_as_xyz
'x, y, z'
'-x+1/2, -y, z+1/2'
'-y+3/4, x+1/4, z+1/4'
'y+3/4, -x+3/4, z+3/4'
'x+1/2, y+1/2, z+1/2'
'-x+1, -y+1/2, z+1'
'-y+5/4, x+3/4, z+3/4'
'y+5/4, -x+5/4, z+5/4'
'-x, -y, -z'
'x-1/2, y, -z-1/2'
'y-3/4, -x-1/4, -z-1/4'
'-y-3/4, x-3/4, -z-3/4'
'-x+1/2, -y+1/2, -z+1/2'
'x, y+1/2, -z'
'y-1/4, -x+1/4, -z+1/4'
'-y-1/4, x-1/4, -z-1/4'

loop_
_atom_site_label
_atom_site_type_symbol
_atom_site_fract_x
_atom_site_fract_y
_atom_site_fract_z
_atom_site_U_iso_or_equiv
_atom_site_adp_type
_atom_site_occupancy
_atom_site_symmetry_multiplicity
_atom_site_calc_flag
_atom_site_refinement_flags
Sc Sc 0.76983(2) 0.578314(19) 0.642194(10) 0.03382(13) Uani 1 1 d .
N1 N 0.74901(8) 0.47734(8) 0.65453(4) 0.0322(4) Uani 1 1 d .
N2 N 0.82374(8) 0.50992(9) 0.60931(4) 0.0350(4) Uani 1 1 d .
N3 N 0.90214(9) 0.45764(11) 0.57500(5) 0.0488(5) Uani 1 1 d .
O O 0.69190(8) 0.60709(8) 0.67769(4) 0.0487(4) Uani 1 1 d .
P P 0.79750(3) 0.44359(3) 0.627134(14) 0.03207(15) Uani 1 1 d .
Si1 Si 0.86558(4) 0.70171(3) 0.68365(2) 0.0516(2) Uani 1 1 d .
Si2 Si 0.68799(4) 0.64232(4) 0.563807(19) 0.0544(2) Uani 1 1 d .
C1 C 0.90893(13) 0.57244(14) 0.58262(7) 0.0587(7) Uani 1 1 d .
H1 H 0.8921 0.6103 0.5921 0.070 Uiso 1 1 calc R
C2 C 0.96382(15) 0.57433(19) 0.56240(8) 0.0763(10) Uani 1 1 d .
H2 H 0.9848 0.6136 0.5583 0.092 Uiso 1 1 calc R
C3 C 0.98754(14) 0.5178(2) 0.54826(7) 0.0746(10) Uani 1 1 d .
H3 H 1.0243 0.5180 0.5343 0.089 Uiso 1 1 calc R
C4 C 0.95561(13) 0.46207(17) 0.55530(7) 0.0639(8) Uani 1 1 d .
H4 H 0.9719 0.4239 0.5458 0.077 Uiso 1 1 calc R
C5 C 0.87903(11) 0.51288(12) 0.58856(6) 0.0399(5) Uani 1 1 d .
C6 C 0.86378(10) 0.39863(10) 0.64612(5) 0.0352(5) Uani 1 1 d .
C7 C 0.91035(11) 0.43355(12) 0.66436(6) 0.0473(6) Uani 1 1 d .
H7 H 0.9073 0.4785 0.6657 0.057 Uiso 1 1 calc R
C8 C 0.96088(12) 0.40206(13) 0.68044(7) 0.0532(7) Uani 1 1 d .
H8 H 0.9917 0.4257 0.6927 0.064 Uiso 1 1 calc R
C9 C 0.96572(13) 0.33585(12) 0.67838(7) 0.0550(7) Uani 1 1 d .
H9 H 0.9995 0.3145 0.6896 0.066 Uiso 1 1 calc R
C10 C 0.92124(13) 0.30096(13) 0.65999(7) 0.0593(7) Uani 1 1 d .
H10 H 0.9253 0.2561 0.6584 0.071 Uiso 1 1 calc R
C11 C 0.86994(12) 0.33225(11) 0.64369(6) 0.0463(6) Uani 1 1 d .
H11 H 0.8398 0.3084 0.6312 0.056 Uiso 1 1 calc R
C12 C 0.75591(10) 0.38651(10) 0.59964(5) 0.0339(5) Uani 1 1 d .
C13 C 0.76140(11) 0.38982(12) 0.56391(6) 0.0423(6) Uani 1 1 d .
H13 H 0.7866 0.4221 0.5538 0.051 Uiso 1 1 calc R
C14 C 0.72929(12) 0.34499(12) 0.54346(6) 0.0503(6) Uani 1 1 d .
H14 H 0.7336 0.3468 0.5196 0.060 Uiso 1 1 calc R
C15 C 0.69109(12) 0.29794(13) 0.55822(7) 0.0529(7) Uani 1 1 d .
H15 H 0.6692 0.2685 0.5443 0.063 Uiso 1 1 calc R
C16 C 0.68492(12) 0.29400(12) 0.59345(7) 0.0490(6) Uani 1 1 d .
H16 H 0.6590 0.2621 0.6033 0.059 Uiso 1 1 calc R
C17 C 0.71766(11) 0.33800(11) 0.61424(6) 0.0418(6) Uani 1 1 d .
H17 H 0.7140 0.3351 0.6381 0.050 Uiso 1 1 calc R
C18 C 0.70024(11) 0.44700(10) 0.67511(5) 0.0350(5) Uani 1 1 d .
C19 C 0.63573(11) 0.44783(12) 0.66364(6) 0.0430(6) Uani 1 1 d .
C20 C 0.58765(13) 0.42042(14) 0.68447(7) 0.0592(7) Uani 1 1 d .
H20 H 0.5449 0.4204 0.6768 0.071 Uiso 1 1 calc R
C21 C 0.60172(17) 0.39344(14) 0.71603(8) 0.0683(9) Uani 1 1 d .
C22 C 0.66493(16) 0.39508(12) 0.72716(7) 0.0597(8) Uani 1 1 d .
H22 H 0.6747 0.3779 0.7487 0.072 Uiso 1 1 calc R
C23 C 0.71473(13) 0.42131(11) 0.70764(6) 0.0456(6) Uani 1 1 d .
C24 C 0.61736(12) 0.47679(13) 0.62941(7) 0.0534(7) Uani 1 1 d .
H24A H 0.6311 0.4484 0.6112 0.080 Uiso 1 1 calc R
H24B H 0.6381 0.5182 0.6268 0.080 Uiso 1 1 calc R
H24C H 0.5711 0.4823 0.6284 0.080 Uiso 1 1 calc R
C25 C 0.54867(19) 0.36262(19) 0.73783(10) 0.1095(14) Uani 1 1 d .
H25A H 0.5639 0.3574 0.7610 0.164 Uiso 1 1 calc R
H25B H 0.5376 0.3210 0.7285 0.164 Uiso 1 1 calc R
H25C H 0.5110 0.3900 0.7377 0.164 Uiso 1 1 calc R
C26 C 0.78317(14) 0.42275(13) 0.72205(6) 0.0592(7) Uani 1 1 d .
H26A H 0.7819 0.4144 0.7464 0.089 Uiso 1 1 calc R
H26B H 0.8020 0.4647 0.7180 0.089 Uiso 1 1 calc R
H26C H 0.8089 0.3901 0.7109 0.089 Uiso 1 1 calc R
C27 C 0.69341(17) 0.59526(15) 0.71467(7) 0.0712(9) Uani 1 1 d .
H27A H 0.7364 0.6037 0.7238 0.085 Uiso 1 1 calc R
H27B H 0.6820 0.5506 0.7196 0.085 Uiso 1 1 calc R
C28 C 0.6461(2) 0.63946(17) 0.73001(9) 0.0977(13) Uani 1 1 d .
H28A H 0.6202 0.6169 0.7471 0.117 Uiso 1 1 calc R
H28B H 0.6681 0.6754 0.7412 0.117 Uiso 1 1 calc R
C29 C 0.6054(2) 0.6630(3) 0.70246(11) 0.1259(17) Uani 1 1 d .
H29A H 0.5621 0.6451 0.7047 0.151 Uiso 1 1 calc R
H29B H 0.6023 0.7099 0.7036 0.151 Uiso 1 1 calc R
C30 C 0.63335(15) 0.64360(18) 0.67001(8) 0.0791(10) Uani 1 1 d .
H30A H 0.6437 0.6815 0.6562 0.095 Uiso 1 1 calc R
H30B H 0.6030 0.6169 0.6572 0.095 Uiso 1 1 calc R
C31 C 0.84976(12) 0.61563(11) 0.67511(6) 0.0438(6) Uani 1 1 d .
H31A H 0.8443 0.5953 0.6975 0.053 Uiso 1 1 calc R
H31B H 0.8896 0.5982 0.6655 0.053 Uiso 1 1 calc R
C32 C 0.79019(13) 0.74835(12) 0.69330(7) 0.0588(7) Uani 1 1 d .
H32A H 0.7589 0.7411 0.6754 0.088 Uiso 1 1 calc R
H32B H 0.8002 0.7938 0.6945 0.088 Uiso 1 1 calc R
H32C H 0.7726 0.7342 0.7150 0.088 Uiso 1 1 calc R
C33 C 0.91923(17) 0.71428(17) 0.72202(10) 0.1030(14) Uani 1 1 d .
H33A H 0.8996 0.6948 0.7419 0.155 Uiso 1 1 calc R
H33B H 0.9248 0.7599 0.7260 0.155 Uiso 1 1 calc R
H33C H 0.9607 0.6946 0.7178 0.155 Uiso 1 1 calc R
C34 C 0.90450(15) 0.73860(15) 0.64491(9) 0.0830(11) Uani 1 1 d .
H34A H 0.9453 0.7176 0.6406 0.125 Uiso 1 1 calc R
H34B H 0.9116 0.7840 0.6489 0.125 Uiso 1 1 calc R
H34C H 0.8766 0.7331 0.6253 0.125 Uiso 1 1 calc R
C35 C 0.74130(12) 0.64962(12) 0.60165(6) 0.0486(6) Uani 1 1 d .
H35A H 0.7236 0.6860 0.6144 0.058 Uiso 1 1 calc R
H35B H 0.7822 0.6648 0.5923 0.058 Uiso 1 1 calc R
C36 C 0.60231(16) 0.6616(2) 0.57581(9) 0.0944(12) Uani 1 1 d .
H36A H 0.5858 0.6284 0.5908 0.142 Uiso 1 1 calc R
H36B H 0.5762 0.6637 0.5554 0.142 Uiso 1 1 calc R
H36C H 0.6009 0.7027 0.5875 0.142 Uiso 1 1 calc R
C37 C 0.68971(18) 0.55931(16) 0.54506(8) 0.0800(10) Uani 1 1 d .
H37A H 0.7333 0.5486 0.5385 0.120 Uiso 1 1 calc R
H37B H 0.6621 0.5578 0.5252 0.120 Uiso 1 1 calc R
H37C H 0.6746 0.5287 0.5619 0.120 Uiso 1 1 calc R
C38 C 0.71221(19) 0.69742(18) 0.52761(8) 0.0972(12) Uani 1 1 d .
H38A H 0.7122 0.7415 0.5355 0.146 Uiso 1 1 calc R
H38B H 0.6819 0.6929 0.5090 0.146 Uiso 1 1 calc R
H38C H 0.7549 0.6860 0.5198 0.146 Uiso 1 1 calc R

loop_
_atom_site_aniso_label
_atom_site_aniso_U_11
_atom_site_aniso_U_22
_atom_site_aniso_U_33
_atom_site_aniso_U_23
_atom_site_aniso_U_13
_atom_site_aniso_U_12
Sc 0.0367(2) 0.0309(2) 0.0339(2) 0.00025(17) -0.00137(18) 0.00056(18)
N1 0.0347(10) 0.0315(10) 0.0303(9) -0.0010(8) 0.0012(8) -0.0007(8)
N2 0.0339(10) 0.0371(10) 0.0339(10) 0.0006(8) 0.0024(8) -0.0017(8)
N3 0.0362(11) 0.0688(15) 0.0414(12) -0.0099(10) 0.0002(9) 0.0027(10)
O 0.0530(10) 0.0501(10) 0.0431(10) -0.0025(8) 0.0036(8) 0.0122(8)
P 0.0328(3) 0.0325(3) 0.0309(3) -0.0027(2) -0.0020(2) -0.0002(2)
Si1 0.0476(4) 0.0360(4) 0.0711(5) -0.0078(3) -0.0065(4) -0.0031(3)
Si2 0.0614(5) 0.0576(5) 0.0443(4) 0.0132(3) -0.0082(3) -0.0009(4)
C1 0.0551(17) 0.0636(18) 0.0573(17) 0.0050(14) 0.0109(13) -0.0131(14)
C2 0.0577(19) 0.099(3) 0.072(2) 0.0155(19) 0.0121(16) -0.0263(19)
C3 0.0410(17) 0.134(3) 0.0490(18) 0.0029(19) 0.0091(13) -0.0087(19)
C4 0.0399(16) 0.106(3) 0.0457(16) -0.0161(16) 0.0009(13) 0.0091(16)
C5 0.0339(12) 0.0535(15) 0.0324(12) -0.0003(11) -0.0009(10) -0.0025(11)
C6 0.0356(12) 0.0369(12) 0.0329(12) -0.0050(9) -0.0028(9) 0.0033(10)
C7 0.0442(14) 0.0377(13) 0.0600(16) -0.0046(12) -0.0119(12) 0.0004(11)
C8 0.0440(15) 0.0541(16) 0.0615(17) -0.0068(13) -0.0208(12) 0.0012(12)
C9 0.0511(16) 0.0509(16) 0.0631(17) -0.0099(13) -0.0205(13) 0.0181(13)
C10 0.0654(18) 0.0405(15) 0.0720(18) -0.0138(13) -0.0193(15) 0.0180(13)
C11 0.0483(15) 0.0413(14) 0.0491(15) -0.0110(11) -0.0121(11) 0.0063(11)
C12 0.0321(12) 0.0336(12) 0.0361(12) -0.0052(9) -0.0045(9) 0.0028(9)
C13 0.0425(14) 0.0438(14) 0.0406(13) -0.0008(11) -0.0078(11) 0.0031(11)
C14 0.0546(16) 0.0569(16) 0.0394(14) -0.0073(12) -0.0128(12) 0.0040(13)
C15 0.0490(16) 0.0490(16) 0.0607(17) -0.0182(13) -0.0151(13) -0.0006(12)
C16 0.0438(14) 0.0415(14) 0.0618(17) -0.0110(12) -0.0011(12) -0.0046(11)
C17 0.0421(13) 0.0411(13) 0.0421(13) -0.0070(11) -0.0007(11) -0.0033(11)
C18 0.0433(13) 0.0310(12) 0.0307(12) -0.0036(9) 0.0063(10) -0.0002(10)
C19 0.0412(14) 0.0465(14) 0.0413(14) -0.0045(11) 0.0093(11) -0.0032(11)
C20 0.0466(16) 0.0656(18) 0.0653(19) -0.0073(15) 0.0202(13) -0.0072(13)
C21 0.085(2) 0.0544(18) 0.066(2) 0.0026(15) 0.0404(18) -0.0038(16)
C22 0.099(2) 0.0436(15) 0.0364(14) 0.0043(11) 0.0262(15) 0.0128(15)
C23 0.0708(18) 0.0339(13) 0.0320(13) -0.0009(10) 0.0079(12) 0.0094(12)
C24 0.0372(14) 0.0681(18) 0.0550(16) 0.0010(13) -0.0057(12) 0.0019(12)
C25 0.123(3) 0.101(3) 0.104(3) 0.017(2) 0.077(3) -0.015(2)
C26 0.083(2) 0.0591(17) 0.0358(14) 0.0019(12) -0.0130(14) 0.0119(15)
C27 0.098(2) 0.073(2) 0.0423(16) 0.0027(14) 0.0180(15) 0.0225(18)
C28 0.140(4) 0.081(2) 0.072(2) 0.0074(19) 0.052(2) 0.032(2)
C29 0.098(3) 0.178(5) 0.102(3) -0.039(3) 0.013(3) 0.063(3)
C30 0.0574(19) 0.106(3) 0.074(2) -0.0079(19) -0.0009(16) 0.0342(18)
C31 0.0465(14) 0.0375(13) 0.0474(14) -0.0042(11) -0.0055(11) -0.0008(11)
C32 0.0639(18) 0.0412(15) 0.0712(19) -0.0038(13) 0.0025(15) -0.0002(13)
C33 0.090(3) 0.072(2) 0.147(3) -0.050(2) -0.058(2) 0.0111(19)
C34 0.067(2) 0.0494(17) 0.133(3) 0.0102(19) 0.031(2) -0.0047(15)
C35 0.0521(15) 0.0459(14) 0.0479(15) 0.0083(12) -0.0038(12) 0.0006(12)
C36 0.068(2) 0.137(3) 0.078(2) 0.013(2) -0.0201(18) 0.027(2)
C37 0.107(3) 0.084(2) 0.0490(18) -0.0012(16) -0.0054(17) -0.014(2)
C38 0.120(3) 0.102(3) 0.069(2) 0.044(2) -0.025(2) -0.021(2)

loop_
_atom_type_symbol
_atom_type_description
_atom_type_scat_dispersion_real
_atom_type_scat_dispersion_imag
_atom_type_scat_source
C C 0.0033 0.0016 'International Tables Vol C Tables 4.2.6.8 and 6.1.1.4'
H H 0.0000 0.0000 'International Tables Vol C Tables 4.2.6.8 and 6.1.1.4'
N N 0.0061 0.0033 'International Tables Vol C Tables 4.2.6.8 and 6.1.1.4'
O O 0.0106 0.0060 'International Tables Vol C Tables 4.2.6.8 and 6.1.1.4'
Si Si 0.0817 0.0704 'International Tables Vol C Tables 4.2.6.8 and 6.1.1.4'
P P 0.1023 0.0942 'International Tables Vol C Tables 4.2.6.8 and 6.1.1.4'
Sc Sc 0.2519 0.3716 'International Tables Vol C Tables 4.2.6.8 and 6.1.1.4'

loop_
_geom_angle_atom_site_label_1
_geom_angle_atom_site_label_2
_geom_angle_atom_site_label_3
_geom_angle
N1 Sc O 88.63(6)
N1 Sc N2 67.37(6)
O Sc N2 154.79(7)
N1 Sc C31 110.51(8)
O Sc C31 95.05(8)
N2 Sc C31 100.41(8)
N1 Sc C35 137.07(8)
O Sc C35 94.11(8)
N2 Sc C35 98.39(8)
C31 Sc C35 111.88(9)
N1 Sc P 33.55(5)
O Sc P 121.97(5)
N2 Sc P 33.85(5)
C31 Sc P 107.58(6)
C35 Sc P 122.77(7)
C18 N1 P 127.93(14)
C18 N1 Sc 132.84(13)
P N1 Sc 98.33(8)
C5 N2 P 123.63(16)
C5 N2 Sc 135.87(15)
P N2 Sc 97.13(8)
C5 N3 C4 117.2(2)
C30 O C27 107.9(2)
C30 O Sc 128.19(16)
C27 O Sc 123.85(16)
N1 P N2 97.10(9)
N1 P C12 112.06(10)
N2 P C12 117.06(10)
N1 P C6 114.82(9)
N2 P C6 110.69(10)
C12 P C6 105.42(10)
N1 P Sc 48.12(6)
N2 P Sc 49.03(6)
C12 P Sc 130.63(7)
C6 P Sc 123.94(7)
C31 Si1 C32 112.75(12)
C31 Si1 C34 108.96(13)
C32 Si1 C34 108.06(14)
C31 Si1 C33 112.49(14)
C32 Si1 C33 105.12(15)
C34 Si1 C33 109.29(18)
C35 Si2 C37 112.09(14)
C35 Si2 C36 110.35(14)
C37 Si2 C36 108.15(18)
C35 Si2 C38 112.93(14)
C37 Si2 C38 105.02(16)
C36 Si2 C38 108.02(17)
C2 C1 C5 118.9(3)
C3 C2 C1 119.7(3)
C4 C3 C2 117.7(3)
N3 C4 C3 124.9(3)
N3 C5 C1 121.7(2)
N3 C5 N2 118.6(2)
C1 C5 N2 119.7(2)
C11 C6 C7 119.0(2)
C11 C6 P 123.43(17)
C7 C6 P 117.58(17)
C8 C7 C6 120.5(2)
C9 C8 C7 119.9(2)
C8 C9 C10 120.4(2)
C9 C10 C11 120.2(2)
C6 C11 C10 120.0(2)
C13 C12 C17 119.1(2)
C13 C12 P 121.20(17)
C17 C12 P 119.74(17)
C14 C13 C12 119.9(2)
C15 C14 C13 120.4(2)
C14 C15 C16 120.6(2)
C15 C16 C17 119.6(2)
C16 C17 C12 120.5(2)
C23 C18 C19 119.5(2)
C23 C18 N1 121.3(2)
C19 C18 N1 118.97(19)
C20 C19 C18 118.9(2)
C20 C19 C24 119.5(2)
C18 C19 C24 121.6(2)
C21 C20 C19 121.9(3)
C22 C21 C20 118.0(3)
C22 C21 C25 121.2(3)
C20 C21 C25 120.8(3)
C21 C22 C23 122.7(3)
C22 C23 C18 118.8(3)
C22 C23 C26 119.6(2)
C18 C23 C26 121.5(2)
O C27 C28 106.4(3)
C29 C28 C27 107.2(3)
C30 C29 C28 108.8(3)
C29 C30 O 107.2(3)
Si1 C31 Sc 124.79(12)
Si2 C35 Sc 131.76(13)

loop_
_geom_bond_atom_site_label_1
_geom_bond_atom_site_label_2
_geom_bond_distance
Sc N1 2.1780(17)
Sc O 2.1974(16)
Sc N2 2.2021(18)
Sc C31 2.222(2)
Sc C35 2.232(2)
Sc P 2.8942(7)
N1 C18 1.428(3)
N1 P 1.6164(18)
N2 C5 1.397(3)
N2 P 1.6246(18)
N3 C5 1.342(3)
N3 C4 1.344(3)
O C30 1.453(3)
O C27 1.456(3)
P C12 1.804(2)
P C6 1.808(2)
Si1 C31 1.834(2)
Si1 C32 1.865(3)
Si1 C34 1.866(3)
Si1 C33 1.872(3)
Si2 C35 1.840(2)
Si2 C37 1.859(3)
Si2 C36 1.869(3)
Si2 C38 1.874(3)
C1 C2 1.377(4)
C1 C5 1.393(3)
C2 C3 1.377(5)
C3 C4 1.352(4)
C6 C11 1.377(3)
C6 C7 1.393(3)
C7 C8 1.376(3)
C8 C9 1.370(3)
C9 C10 1.366(3)
C10 C11 1.390(3)
C12 C13 1.393(3)
C12 C17 1.393(3)
C13 C14 1.386(3)
C14 C15 1.374(4)
C15 C16 1.376(4)
C16 C17 1.389(3)
C18 C23 1.401(3)
C18 C19 1.402(3)
C19 C20 1.398(3)
C19 C24 1.504(3)
C20 C21 1.376(4)
C21 C22 1.373(4)
C21 C25 1.521(4)
C22 C23 1.385(4)
C23 C26 1.517(4)
C27 C28 1.461(4)
C28 C29 1.443(5)
C29 C30 1.441(4)
